data_4312390
loop_
_publ_author_name
'Ryo Kanehama'
'Masamichi Umemiya'
'Fumiyasu Iwahori'
'Hitoshi Miyasaka'
'Ken-ichi Sugiura'
'Masahiro Yamashita'
'Yasukata Yokochi'
'Hiroshi Ito'
'Shin-ichi Kuroda'
'Hideo Kishida'
'Hiroshi Okamoto'

_publ_section_title
;
 Novel ET-Coordinated Copper(I) Complexes: Syntheses, Structures, and
 Physical Properties (ET = BEDT-TTF =
 Bis(ethylenedithio)tetrathiafulvalene)
;
_journal_name_full 'Inorganic Chemistry'
_journal_page_first 7173
_journal_page_last 7181
_journal_paper_doi 10.1021/ic0344362
_journal_volume 42
_journal_year 2003
_chemical_formula_sum 'C30 H24 Br6 Cu4 S24'
_chemical_formula_weight 1887.57
_space_group_IT_number 15
_symmetry_cell_setting monoclinic
_symmetry_Int_Tables_number 15
_symmetry_space_group_name_Hall '-C 2yc'
_symmetry_space_group_name_H-M 'C 1 2/c 1'
_cell_angle_alpha 90
_cell_angle_beta 97.723(9)
_cell_angle_gamma 90
_cell_formula_units_Z 4
_cell_length_a 53.06(1)
_cell_length_b 6.611(1)
_cell_length_c 15.030(3)
_cell_measurement_reflns_used 8291
_cell_measurement_temperature 123.2
_cell_measurement_theta_max 27.5
_cell_measurement_theta_min 3.1
_cell_volume 5224.4(16)
_computing_cell_refinement CRYSTALCLEAR
_computing_data_collection CRYSTALCLEAR
_computing_data_reduction 'teXsan Ver. 1.11'
_computing_publication_material 'teXsan Ver. 1.11'
_computing_structure_refinement 'teXsan Ver. 1.10'
_computing_structure_solution SIR92
_diffrn_detector_area_resol_mean 27.93
_diffrn_measured_fraction_theta_full 0.9975
_diffrn_measured_fraction_theta_max 0.9975
_diffrn_measurement_device_type 'Rigaku/MSC Mercury CCD'
_diffrn_measurement_method \w
_diffrn_radiation_type 'Mo K\a'
_diffrn_radiation_wavelength 0.7107
_diffrn_reflns_av_R_equivalents 0.067
_diffrn_reflns_limit_h_max 60
_diffrn_reflns_limit_h_min -68
_diffrn_reflns_limit_k_max 8
_diffrn_reflns_limit_k_min -8
_diffrn_reflns_limit_l_max 19
_diffrn_reflns_limit_l_min -19
_diffrn_reflns_number 56605
_diffrn_reflns_theta_full 27.48
_diffrn_reflns_theta_max 27.48
_exptl_absorpt_coefficient_mu 7.199
_exptl_absorpt_correction_T_max 0.237
_exptl_absorpt_correction_T_min 0.237
_exptl_absorpt_correction_type none
_exptl_crystal_colour Colorless
_exptl_crystal_density_diffrn 2.400
_exptl_crystal_density_method 'not measured'
_exptl_crystal_description Prism
_exptl_crystal_size_max 0.200
_exptl_crystal_size_mid 0.200
_exptl_crystal_size_min 0.200
_refine_diff_density_max 2.96
_refine_diff_density_min -2.73
_refine_ls_abs_structure_Flack 0.00000
_refine_ls_extinction_method none
_refine_ls_goodness_of_fit_ref 1.184
_refine_ls_hydrogen_treatment noref
_refine_ls_number_parameters 289
_refine_ls_number_reflns 6076
_refine_ls_R_factor_gt 0.0928
_refine_ls_shift/su_max 0.0032
_refine_ls_structure_factor_coef Fsqd
_refine_ls_weighting_details 'w = 1/[\s^2^(Fo^2^) + (0.05000(Max(Fo^2^,0) + 2Fc^2^)/3)^2^]'
_refine_ls_weighting_scheme calc
_refine_ls_wR_factor_ref 0.1898
_reflns_number_gt 4304
_reflns_number_total 6076
_reflns_threshold_expression F^2^>2.0\s(F^2^)
_cod_data_source_file ic0344362si20030708_063044.cif
_cod_data_source_block '_021212'
_cod_original_cell_volume 5224.3(1)
_cod_original_formula_sum 'C30 H24 Br6 Cu4 S24 '
_cod_database_code 4312390

loop_
_symmetry_equiv_pos_as_xyz
x,y,z
-x,y,1/2-z
-x,-y,-z
x,-y,1/2+z
1/2+x,1/2+y,z
1/2-x,1/2+y,1/2-z
1/2-x,1/2-y,-z
1/2+x,1/2-y,1/2+z

loop_
_atom_site_label
_atom_site_type_symbol
_atom_site_fract_x
_atom_site_fract_y
_atom_site_fract_z
_atom_site_U_iso_or_equiv
_atom_site_adp_type
_atom_site_occupancy
_atom_site_calc_flag
_atom_site_refinement_flags
_atom_site_disorder_assembly
_atom_site_disorder_group
Br(1) Br 0.35384(2) -0.4589(2) 0.24054(7) 0.0274(3) Uani 1.00 d . . .
Br(2) Br 0.30901(2) -0.4700(2) -0.00356(7) 0.0243(3) Uani 1.00 d . . .
Br(3) Br 0.34919(2) 0.0419(2) 0.07582(7) 0.0233(3) Uani 1.00 d . . .
Cu(1) Cu 0.32550(2) -0.6730(2) 0.12841(9) 0.0283(4) Uani 1.00 d . . .
Cu(2) Cu 0.33598(2) -0.2862(2) 0.10795(8) 0.0250(3) Uani 1.00 d . . .
S(1) S 0.29706(5) 0.2060(4) 0.2189(2) 0.0193(6) Uani 1.00 d . . .
S(2) S 0.28558(5) -0.2615(4) 0.3146(2) 0.0222(7) Uani 1.00 d . . .
S(3) S 0.26975(5) 0.0228(4) 0.0520(2) 0.0195(6) Uani 1.00 d . . .
S(4) S 0.25926(5) -0.3584(4) 0.1364(2) 0.0197(6) Uani 1.00 d . . .
S(5) S 0.55849(5) -0.0981(4) 0.2227(2) 0.0384(8) Uani 1.00 d . . .
S(6) S 0.57557(5) 0.4139(4) 0.2492(2) 0.0231(7) Uani 1.00 d . . .
S(7) S 0.50998(5) 0.0595(4) 0.1331(2) 0.0217(7) Uani 1.00 d . . .
S(8) S 0.52318(4) 0.4891(4) 0.1619(2) 0.0192(6) Uani 1.00 d . . .
S(9) S 0.45471(4) 0.1945(4) 0.0307(2) 0.0198(6) Uani 1.00 d . . .
S(10) S 0.46664(5) 0.6177(4) 0.0775(2) 0.0229(7) Uani 1.00 d . . .
S(11) S 0.40118(4) 0.2748(4) -0.0460(2) 0.0203(6) Uani 1.00 d . . .
S(12) S 0.41611(5) 0.7786(4) 0.0138(2) 0.0257(7) Uani 1.00 d . . .
C(1) C 0.3186(2) 0.066(2) 0.3039(8) 0.052(4) Uani 1.00 d . . .
C(2) C 0.3072(2) -0.065(2) 0.3591(9) 0.050(4) Uani 1.00 d . . .
C(3) C 0.2808(2) 0.000(1) 0.1663(6) 0.012(2) Uani 1.00 d . . .
C(4) C 0.2758(2) -0.176(1) 0.2044(6) 0.015(2) Uani 1.00 d . . .
C(5) C 0.2559(2) -0.216(1) 0.0392(6) 0.016(2) Uani 1.00 d . . .
C(6) C 0.5902(2) 0.008(2) 0.2403(7) 0.022(2) Uani 1.00 d . . .
C(7) C 0.5917(2) 0.192(2) 0.2971(6) 0.018(2) Uani 1.00 d . . .
C(8) C 0.5403(2) 0.114(2) 0.1903(7) 0.024(2) Uani 1.00 d . . .
C(9) C 0.5462(2) 0.311(2) 0.2016(6) 0.018(2) Uani 1.00 d . . .
C(10) C 0.5004(2) 0.312(1) 0.1211(6) 0.018(2) Uani 1.00 d . . .
C(11) C 0.4761(2) 0.367(1) 0.0793(6) 0.017(2) Uani 1.00 d . . .
C(12) C 0.4303(2) 0.372(2) 0.0035(6) 0.017(2) Uani 1.00 d . . .
C(13) C 0.4358(2) 0.566(2) 0.0245(6) 0.018(2) Uani 1.00 d . . .
C(14) C 0.3804(2) 0.474(1) -0.0156(6) 0.016(2) Uani 1.00 d . . .
C(15) C 0.3875(2) 0.680(2) -0.0486(6) 0.021(2) Uani 1.00 d . . .
H(1) H 0.3279 0.1640 0.3414 0.0628 Uiso 1.00 calc . . .
H(2) H 0.3298 -0.0097 0.2732 0.0628 Uiso 1.00 calc . . .
H(3) H 0.2983 0.0175 0.3957 0.0600 Uiso 1.00 calc . . .
H(4) H 0.3209 -0.1307 0.3952 0.0600 Uiso 1.00 calc . . .
H(5) H 0.6016 -0.0912 0.2688 0.0266 Uiso 1.00 calc . . .
H(6) H 0.5951 0.0414 0.1836 0.0266 Uiso 1.00 calc . . .
H(7) H 0.5848 0.1600 0.3505 0.0227 Uiso 1.00 calc . . .
H(8) H 0.6092 0.2257 0.3120 0.0227 Uiso 1.00 calc . . .
H(9) H 0.3635 0.4439 -0.0416 0.0182 Uiso 1.00 calc . . .
H(10) H 0.3814 0.4778 0.0476 0.0182 Uiso 1.00 calc . . .
H(11) H 0.3900 0.6696 -0.1099 0.0252 Uiso 1.00 calc . . .
H(12) H 0.3740 0.7716 -0.0431 0.0252 Uiso 1.00 calc . . .

loop_
_atom_site_aniso_label
_atom_site_aniso_U_11
_atom_site_aniso_U_22
_atom_site_aniso_U_33
_atom_site_aniso_U_12
_atom_site_aniso_U_13
_atom_site_aniso_U_23
Br(1) 0.0294(6) 0.0272(6) 0.0227(5) -0.0028(5) -0.0072(4) -0.0003(5)
Br(2) 0.0223(5) 0.0271(6) 0.0218(5) 0.0049(5) -0.0037(4) -0.0077(4)
Br(3) 0.0220(5) 0.0202(5) 0.0275(5) -0.0009(4) 0.0024(4) 0.0003(5)
Cu(1) 0.0300(7) 0.0250(7) 0.0298(7) -0.0048(6) 0.0044(6) -0.0009(6)
Cu(2) 0.0263(7) 0.0226(7) 0.0258(7) -0.0003(6) 0.0029(5) -0.0011(6)
S(1) 0.025(1) 0.016(1) 0.017(1) -0.002(1) 0.0016(10) -0.003(1)
S(2) 0.026(1) 0.026(1) 0.014(1) -0.007(1) -0.0010(10) 0.003(1)
S(3) 0.024(1) 0.019(1) 0.014(1) -0.003(1) -0.0017(10) 0.002(1)
S(4) 0.022(1) 0.020(1) 0.016(1) -0.004(1) -0.0019(10) 0.001(1)
S(5) 0.022(1) 0.016(1) 0.070(2) 0.002(1) -0.019(1) 0.002(1)
S(6) 0.017(1) 0.019(1) 0.031(1) 0.000(1) -0.006(1) -0.003(1)
S(7) 0.014(1) 0.015(1) 0.035(1) 0.000(1) -0.002(1) -0.001(1)
S(8) 0.014(1) 0.013(1) 0.030(1) 0.0006(9) -0.0028(10) 0.001(1)
S(9) 0.017(1) 0.015(1) 0.027(1) 0.0015(10) -0.001(1) -0.004(1)
S(10) 0.020(1) 0.016(1) 0.031(1) 0.001(1) -0.004(1) -0.004(1)
S(11) 0.014(1) 0.016(1) 0.029(1) 0.0014(10) -0.0029(10) -0.003(1)
S(12) 0.021(1) 0.014(1) 0.040(2) 0.003(1) -0.005(1) -0.002(1)
C(1) 0.049(8) 0.050(9) 0.046(8) -0.011(6) -0.039(6) 0.035(6)
C(2) 0.039(7) 0.036(7) 0.066(9) -0.030(5) -0.022(6) 0.008(6)
C(3) 0.008(4) 0.016(4) 0.013(2) 0.000(3) 0.005(3) -0.004(3)
C(4) 0.020(5) 0.014(4) 0.013(3) 0.006(3) 0.006(3) 0.000(2)
C(5) 0.012(4) 0.021(4) 0.015(4) 0.000(3) -0.002(4) 0.003(3)
C(6) 0.019(4) 0.022(5) 0.025(5) 0.005(4) 0.005(4) -0.002(4)
C(7) 0.015(5) 0.022(4) 0.017(5) -0.002(3) 0.002(4) 0.003(3)
C(8) 0.016(4) 0.022(3) 0.031(6) 0.006(3) -0.004(4) -0.001(4)
C(9) 0.010(3) 0.021(4) 0.023(5) 0.007(2) 0.005(3) 0.002(4)
C(10) 0.023(4) 0.012(2) 0.021(5) -0.009(2) 0.008(4) 0.001(4)
C(11) 0.026(4) 0.011(3) 0.015(5) -0.004(2) 0.004(3) -0.001(4)
C(12) 0.014(3) 0.022(4) 0.016(5) 0.007(2) 0.001(3) 0.006(4)
C(13) 0.011(3) 0.025(4) 0.020(5) 0.005(3) 0.006(3) -0.002(4)
C(14) 0.006(4) 0.022(4) 0.019(5) 0.005(3) 0.004(3) 0.005(4)
C(15) 0.023(4) 0.020(5) 0.020(5) 0.003(4) 0.003(3) 0.004(4)

loop_
_atom_type_symbol
_atom_type_description
_atom_type_scat_dispersion_real
_atom_type_scat_dispersion_imag
_atom_type_scat_source
C C 0.003 0.002
;International Tables for Crystallography
(1992, Vol. C, Tables 4.2.6.8 and 6.1.1.1)
;
H H 0.000 0.000
;International Tables for Crystallography
(1992, Vol. C, Table 6.1.1.2)
;
Br Br -0.290 2.459
;International Tables for Crystallography
(1992, Vol. C, Tables 4.2.6.8 and 6.1.1.1)
;
Cu Cu 0.320 1.265
;International Tables for Crystallography
(1992, Vol. C, Tables 4.2.6.8 and 6.1.1.1)
;
S S 0.125 0.123
;International Tables for Crystallography
(1992, Vol. C, Tables 4.2.6.8 and 6.1.1.1)
;

loop_
_geom_angle_atom_site_label_1
_geom_angle_atom_site_label_2
_geom_angle_atom_site_label_3
_geom_angle
_geom_angle_site_symmetry_1
_geom_angle_site_symmetry_2
_geom_angle_site_symmetry_3
_geom_angle_publ_flag
Cu(1) Br(1) Cu(2) 65.00(5) . . . yes
Cu(1) Br(2) Cu(2) 66.17(5) . . . yes
Cu(1) Br(3) Cu(2) 117.57(7) 1_565 . . yes
Br(1) Cu(1) Br(2) 110.29(7) . . . yes
Br(1) Cu(1) Br(3) 111.05(6) . . 1_545 yes
Br(1) Cu(1) Cu(2) 54.68(5) . . . yes
Br(1) Cu(1) S(1) 100.27(8) . . 1_545 yes
Br(2) Cu(1) Br(3) 107.56(7) . . 1_545 yes
Br(2) Cu(1) Cu(2) 55.61(5) . . . yes
Br(2) Cu(1) S(1) 118.39(9) . . 1_545 yes
Br(3) Cu(1) Cu(2) 125.48(7) 1_545 . . yes
Br(3) Cu(1) S(1) 109.13(9) 1_545 . 1_545 yes
Cu(2) Cu(1) S(1) 124.66(9) . . 1_545 yes
Br(1) Cu(2) Br(2) 118.54(7) . . . yes
Br(1) Cu(2) Br(3) 121.25(7) . . . yes
Br(1) Cu(2) Cu(1) 60.32(5) . . . yes
Br(2) Cu(2) Br(3) 119.55(7) . . . yes
Br(2) Cu(2) Cu(1) 58.21(5) . . . yes
Br(3) Cu(2) Cu(1) 171.94(7) . . . yes
Cu(1) S(1) C(1) 100.9(5) 1_565 . . yes
Cu(1) S(1) C(3) 109.1(3) 1_565 . . yes
C(1) S(1) C(3) 98.5(6) . . . yes
C(2) S(2) C(4) 102.1(6) . . . yes
C(3) S(3) C(5) 96.5(5) . . . yes
C(4) S(4) C(5) 96.0(5) . . . yes
C(6) S(5) C(8) 101.5(5) . . . yes
C(7) S(6) C(9) 101.2(5) . . . yes
C(8) S(7) C(10) 95.2(5) . . . yes
C(9) S(8) C(10) 95.0(5) . . . yes
C(11) S(9) C(12) 94.6(5) . . . yes
C(11) S(10) C(13) 94.2(5) . . . yes
C(12) S(11) C(14) 99.1(5) . . . yes
C(13) S(12) C(15) 102.0(5) . . . yes
S(1) C(1) C(2) 116(1) . . . yes
S(2) C(2) C(1) 122(1) . . . yes
S(1) C(3) S(3) 117.4(6) . . . yes
S(1) C(3) C(4) 126.8(8) . . . yes
S(3) C(3) C(4) 115.8(7) . . . yes
S(2) C(4) S(4) 113.0(6) . . . yes
S(2) C(4) C(3) 129.2(8) . . . yes
S(4) C(4) C(3) 117.7(7) . . . yes
S(3) C(5) S(4) 114.0(5) . . . yes
S(3) C(5) C(5) 123(1) . . 7_545 yes
S(4) C(5) C(5) 122(1) . . 7_545 yes
S(5) C(6) C(7) 112.2(7) . . . yes
S(6) C(7) C(6) 117.0(7) . . . yes
S(5) C(8) S(7) 114.2(7) . . . yes
S(5) C(8) C(9) 129.5(8) . . . yes
S(7) C(8) C(9) 116.2(8) . . . yes
S(6) C(9) S(8) 114.7(6) . . . yes
S(6) C(9) C(8) 127.2(8) . . . yes
S(8) C(9) C(8) 118.1(8) . . . yes
S(7) C(10) S(8) 115.4(6) . . . yes
S(7) C(10) C(11) 122.2(8) . . . yes
S(8) C(10) C(11) 122.3(8) . . . yes
S(9) C(11) S(10) 117.4(6) . . . yes
S(9) C(11) C(10) 122.3(8) . . . yes
S(10) C(11) C(10) 120.3(8) . . . yes
S(9) C(12) S(11) 115.8(6) . . . yes
S(9) C(12) C(13) 117.0(8) . . . yes
S(11) C(12) C(13) 127.2(8) . . . yes
S(10) C(13) S(12) 113.3(6) . . . yes
S(10) C(13) C(12) 116.9(8) . . . yes
S(12) C(13) C(12) 129.7(8) . . . yes
S(11) C(14) C(15) 112.5(7) . . . yes
S(12) C(15) C(14) 112.8(7) . . . yes

loop_
_geom_bond_atom_site_label_1
_geom_bond_atom_site_label_2
_geom_bond_distance
_geom_bond_site_symmetry_1
_geom_bond_site_symmetry_2
_geom_bond_publ_flag
Br(1) Cu(1) 2.535(2) . . yes
Br(1) Cu(2) 2.380(2) . . yes
Br(2) Cu(1) 2.457(2) . . yes
Br(2) Cu(2) 2.385(2) . . yes
Br(3) Cu(1) 2.454(2) . 1_565 yes
Br(3) Cu(2) 2.350(2) . . yes
Cu(1) Cu(2) 2.644(2) . . yes
Cu(1) S(1) 2.306(3) . 1_545 yes
S(1) C(1) 1.84(1) . . yes
S(1) C(3) 1.742(10) . . yes
S(2) C(2) 1.80(1) . . yes
S(2) C(4) 1.761(10) . . yes
S(3) C(3) 1.745(10) . . yes
S(3) C(5) 1.74(1) . . yes
S(4) C(4) 1.74(1) . . yes
S(4) C(5) 1.728(10) . . yes
S(5) C(6) 1.81(1) . . yes
S(5) C(8) 1.73(1) . . yes
S(6) C(7) 1.80(1) . . yes
S(6) C(9) 1.76(1) . . yes
S(7) C(8) 1.76(1) . . yes
S(7) C(10) 1.75(1) . . yes
S(8) C(9) 1.75(1) . . yes
S(8) C(10) 1.74(1) . . yes
S(9) C(11) 1.70(1) . . yes
S(9) C(12) 1.76(1) . . yes
S(10) C(11) 1.73(1) . . yes
S(10) C(13) 1.76(1) . . yes
S(11) C(12) 1.74(1) . . yes
S(11) C(14) 1.81(1) . . yes
S(12) C(13) 1.74(1) . . yes
S(12) C(15) 1.79(1) . . yes
C(1) C(2) 1.39(2) . . yes
C(3) C(4) 1.34(1) . . yes
C(5) C(5) 1.34(2) . 7_545 yes
C(6) C(7) 1.48(1) . . yes
C(8) C(9) 1.34(2) . . yes
C(10) C(11) 1.40(1) . . yes
C(12) C(13) 1.34(1) . . yes
C(14) C(15) 1.52(1) . . yes

loop_
_geom_contact_atom_site_label_1
_geom_contact_atom_site_label_2
_geom_contact_distance
_geom_contact_site_symmetry_1
_geom_contact_site_symmetry_2
_geom_contact_publ_flag
Br(1) Cu(1) 2.535(2) . . ?
Cu(1) Cu(2) 2.644(2) . . ?
Br(2) S(2) 3.354(3) . 4_544 ?
Br(2) C(5) 3.41(1) . . ?
Br(3) C(7) 3.585(10) . 2_655 ?
Cu(1) C(1) 3.21(1) . 1_545 ?
Cu(1) C(3) 3.313(10) . 1_545 ?
Cu(2) C(14) 3.564(10) . 1_545 ?
S(5) S(6) 3.360(4) . 1_545 ?
S(5) S(8) 3.366(4) . 1_545 ?
S(9) S(12) 3.418(4) . 1_545 ?
S(11) S(12) 3.465(4) . 1_545 ?
S(11) C(6) 3.55(1) . 3_655 ?
C(7) C(12) 3.57(1) . 2_655 ?

loop_
_geom_torsion_atom_site_label_1
_geom_torsion_atom_site_label_2
_geom_torsion_atom_site_label_3
_geom_torsion_atom_site_label_4
_geom_torsion
_geom_torsion_site_symmetry_1
_geom_torsion_site_symmetry_2
_geom_torsion_site_symmetry_3
_geom_torsion_site_symmetry_4
_geom_torsion_publ_flag
Br(1) Cu(1) Br(2) Cu(2) -0.16(6) . . . . yes
Br(1) Cu(1) Br(3) Cu(2) 117.29(7) . . 1_545 1_545 yes
Br(1) Cu(1) Cu(2) Br(2) 179.81(7) . . . . yes
Br(1) Cu(1) Cu(2) Br(3) 103.6(5) . . . . yes
Br(1) Cu(2) Br(2) Cu(1) 0.18(7) . . . . yes
Br(1) Cu(2) Br(3) Cu(1) -91.67(9) . . . 1_565 yes
Br(1) Cu(2) Cu(1) Br(2) -179.81(7) . . . . yes
Br(1) Cu(2) Cu(1) Br(3) -92.04(8) . . . 1_545 yes
Br(1) Cu(2) Cu(1) S(1) 77.0(1) . . . 1_545 yes
Br(2) Cu(1) Br(1) Cu(2) 0.16(6) . . . . yes
Br(2) Cu(1) Br(3) Cu(2) -121.94(7) . . 1_545 1_545 yes
Br(2) Cu(1) Cu(2) Br(3) -76.2(5) . . . . yes
Br(2) Cu(2) Br(1) Cu(1) -0.18(7) . . . . yes
Br(2) Cu(2) Br(3) Cu(1) 97.77(9) . . . 1_565 yes
Br(2) Cu(2) Cu(1) Br(3) 87.78(8) . . . 1_545 yes
Br(2) Cu(2) Cu(1) S(1) -103.1(1) . . . 1_545 yes
Br(3) Cu(1) S(1) C(1) 55.9(5) . 1_565 . . yes
Br(3) Cu(1) S(1) C(3) -47.1(4) . 1_565 . . yes
Br(3) Cu(2) Br(1) Cu(1) -170.83(9) . . . . yes
Br(3) Cu(2) Br(2) Cu(1) 170.99(8) . . . . yes
Br(3) Cu(2) Cu(1) S(1) -179.4(5) . . . 1_545 yes
Cu(2) Br(1) Cu(1) S(1) -125.44(9) . . . 1_545 yes
Cu(2) Br(2) Cu(1) S(1) 114.4(1) . . . 1_545 yes
Cu(2) Br(3) Cu(1) S(1) 7.7(1) . . 1_565 . yes
S(1) C(1) C(2) S(2) 54(1) . . . . yes
S(1) C(3) S(3) C(5) -179.9(6) . . . . yes
S(1) C(3) C(4) S(2) -4(1) . . . . yes
S(1) C(3) C(4) S(4) -179.7(5) . . . . yes
S(2) C(4) S(4) C(5) -176.4(5) . . . . yes
S(2) C(4) C(3) S(3) 175.2(6) . . . . yes
S(3) C(3) S(1) C(1) -148.9(7) . . . . yes
S(3) C(3) C(4) S(4) 0(1) . . . . yes
S(3) C(5) S(4) C(4) 0.7(7) . . . . yes
S(3) C(5) C(5) S(3) 180.0 . . 7_545 7_545 yes
S(3) C(5) C(5) S(4) -1(1) . . 7_545 7_545 yes
S(4) C(4) S(2) C(2) 168.5(7) . . . . yes
S(4) C(5) S(3) C(3) -0.7(6) . . . . yes
S(4) C(5) C(5) S(4) 180.0 . . 7_545 7_545 yes
S(5) C(6) C(7) S(6) -68.8(9) . . . . yes
S(5) C(8) S(7) C(10) 178.1(7) . . . . yes
S(5) C(8) C(9) S(6) 3(1) . . . . yes
S(5) C(8) C(9) S(8) -179.1(7) . . . . yes
S(6) C(9) S(8) C(10) 177.7(6) . . . . yes
S(6) C(9) C(8) S(7) -175.6(6) . . . . yes
S(7) C(8) S(5) C(6) 160.4(6) . . . . yes
S(7) C(8) C(9) S(8) 1(1) . . . . yes
S(7) C(10) S(8) C(9) -1.9(7) . . . . yes
S(7) C(10) C(11) S(9) -4(1) . . . . yes
S(7) C(10) C(11) S(10) 174.6(6) . . . . yes
S(8) C(9) S(6) C(7) 171.1(6) . . . . yes
S(8) C(10) S(7) C(8) 2.6(7) . . . . yes
S(8) C(10) C(11) S(9) 174.2(6) . . . . yes
S(8) C(10) C(11) S(10) -6(1) . . . . yes
S(9) C(11) S(10) C(13) 2.4(7) . . . . yes
S(9) C(12) S(11) C(14) 156.0(6) . . . . yes
S(9) C(12) C(13) S(10) 0(1) . . . . yes
S(9) C(12) C(13) S(12) -175.9(6) . . . . yes
S(10) C(11) S(9) C(12) -2.6(7) . . . . yes
S(10) C(13) S(12) C(15) 176.0(6) . . . . yes
S(10) C(13) C(12) S(11) 178.0(6) . . . . yes
S(11) C(12) S(9) C(11) -176.8(6) . . . . yes
S(11) C(12) C(13) S(12) 2(1) . . . . yes
S(11) C(14) C(15) S(12) -72.8(8) . . . . yes
S(12) C(13) S(10) C(11) 175.1(6) . . . . yes
C(1) S(1) C(3) C(4) 30(1) . . . . yes
C(1) C(2) S(2) C(4) -20(1) . . . . yes
C(2) S(2) C(4) C(3) -6(1) . . . . yes
C(2) C(1) S(1) C(3) -54(1) . . . . yes
C(3) S(3) C(5) C(5) -179(1) . . . 7_545 yes
C(3) C(4) S(4) C(5) -0.4(9) . . . . yes
C(4) S(4) C(5) C(5) 179(1) . . . 7_545 yes
C(4) C(3) S(3) C(5) 0.4(8) . . . . yes
C(6) S(5) C(8) C(9) -18(1) . . . . yes
C(6) C(7) S(6) C(9) 45.2(9) . . . . yes
C(7) S(6) C(9) C(8) -11(1) . . . . yes
C(7) C(6) S(5) C(8) 49.2(9) . . . . yes
C(8) S(7) C(10) C(11) -178.8(9) . . . . yes
C(8) C(9) S(8) C(10) 0(1) . . . . yes
C(9) S(8) C(10) C(11) 179.5(9) . . . . yes
C(9) C(8) S(7) C(10) -2(1) . . . . yes
C(10) C(11) S(9) C(12) 176.2(9) . . . . yes
C(10) C(11) S(10) C(13) -176.5(9) . . . . yes
C(11) S(9) C(12) C(13) 1.8(9) . . . . yes
C(11) S(10) C(13) C(12) -1.1(9) . . . . yes
C(12) S(11) C(14) C(15) 56.8(8) . . . . yes
C(12) C(13) S(12) C(15) -8(1) . . . . yes
C(13) S(12) C(15) C(14) 42.8(8) . . . . yes
C(13) C(12) S(11) C(14) -22(1) . . . . yes
C(13) C(12) S(11) C(14) -22(1) . . . . yes
